data_7154777
loop_
_publ_author_name
'Janiak, Agnieszka'
'Petryk, Ma\/lgorzata'
'Barbour, Leonard J.'
'Kwit, Marcin'

_publ_section_title
;
 Readily prepared inclusion forming chiral calixsalens.
;
_journal_issue 2
_journal_name_full 'Organic &amp; biomolecular chemistry'
_journal_page_first 669
_journal_page_last 673
_journal_paper_doi 10.1039/c5ob02090e
_journal_volume 14
_journal_year 2015
_chemical_absolute_configuration rm
_chemical_formula_moiety 'C42 H45 Cl3 N6 O3'
_chemical_formula_sum 'C42 H45 Cl3 N6 O3'
_chemical_formula_weight 788.19
_chemical_name_systematic
; 
 ? 
;
_space_group_IT_number 4
_symmetry_cell_setting monoclinic
_symmetry_space_group_name_Hall 'P 2yb'
_symmetry_space_group_name_H-M 'P 1 21 1'
_atom_sites_solution_hydrogens geom
_atom_sites_solution_primary direct
_atom_sites_solution_secondary difmap
_audit_creation_method SHELXL-97
_audit_update_record
;
2015-09-07 deposited with the CCDC.
2015-10-30 downloaded from the CCDC.
;
_cell_angle_alpha 90.00
_cell_angle_beta 92.420(2)
_cell_angle_gamma 90.00
_cell_formula_units_Z 4
_cell_length_a 14.6060(4)
_cell_length_b 18.7364(5)
_cell_length_c 14.7922(4)
_cell_measurement_reflns_used 10919
_cell_measurement_temperature 130(1)
_cell_measurement_theta_max 28.73
_cell_measurement_theta_min 2.90
_cell_volume 4044.48(19)
_computing_structure_refinement 'SHELXL-97 (Sheldrick, 1997)'
_computing_structure_solution 'SHELXS-97 (Sheldrick, 1990)'
_diffrn_ambient_temperature 130(1)
_diffrn_detector_area_resol_mean 16.1544
_diffrn_measured_fraction_theta_full 0.998
_diffrn_measured_fraction_theta_max 0.908
_diffrn_measurement_device_type 'Xcalibur, Eos'
_diffrn_measurement_method '\w scans'
_diffrn_radiation_monochromator graphite
_diffrn_radiation_source 'Enhance (Mo) X-ray Source'
_diffrn_radiation_type MoK\a
_diffrn_radiation_wavelength 0.71073
_diffrn_reflns_av_R_equivalents 0.0382
_diffrn_reflns_av_sigmaI/netI 0.0687
_diffrn_reflns_limit_h_max 19
_diffrn_reflns_limit_h_min -18
_diffrn_reflns_limit_k_max 25
_diffrn_reflns_limit_k_min -23
_diffrn_reflns_limit_l_max 19
_diffrn_reflns_limit_l_min -19
_diffrn_reflns_number 45026
_diffrn_reflns_theta_full 26.00
_diffrn_reflns_theta_max 28.73
_diffrn_reflns_theta_min 2.90
_diffrn_standards_interval_count 4
_diffrn_standards_interval_time 60
_diffrn_standards_number 45070
_exptl_absorpt_coefficient_mu 0.273
_exptl_absorpt_correction_T_max 1.0000
_exptl_absorpt_correction_T_min 0.9896
_exptl_absorpt_correction_type multi-scan
_exptl_absorpt_process_details
;
CrysAlisPro (Agilent Technologies, 2011)
Empirical absorption correction using spherical harmonics,
implemented in SCALE3 ABSPACK scaling algorithm.
;
_exptl_crystal_colour 'light yellow'
_exptl_crystal_density_diffrn 1.294
_exptl_crystal_density_method 'not measured'
_exptl_crystal_description plate
_exptl_crystal_F_000 1656
_exptl_crystal_size_max 0.50
_exptl_crystal_size_mid 0.24
_exptl_crystal_size_min 0.08
_refine_diff_density_max 0.578
_refine_diff_density_min -0.275
_refine_diff_density_rms 0.055
_refine_ls_abs_structure_details 'Flack H D (1983), Acta Cryst. A39, 876-881'
_refine_ls_abs_structure_Flack -0.04(3)
_refine_ls_extinction_method none
_refine_ls_goodness_of_fit_ref 0.994
_refine_ls_hydrogen_treatment mixed
_refine_ls_matrix_type full
_refine_ls_number_parameters 997
_refine_ls_number_reflns 18081
_refine_ls_number_restraints 1
_refine_ls_restrained_S_all 0.994
_refine_ls_R_factor_all 0.0717
_refine_ls_R_factor_gt 0.0490
_refine_ls_shift/su_max 0.001
_refine_ls_shift/su_mean 0.000
_refine_ls_structure_factor_coef Fsqd
_refine_ls_weighting_details 'calc w=1/[\s^2^(Fo^2^)+(0.0533P)^2^+0.0000P] where P=(Fo^2^+2Fc^2^)/3'
_refine_ls_weighting_scheme calc
_refine_ls_wR_factor_gt 0.0997
_refine_ls_wR_factor_ref 0.1088
_reflns_number_gt 14047
_reflns_number_total 18081
_reflns_threshold_expression >2sigma(I)
_cod_data_source_file c5ob02090e2.cif
_cod_data_source_block 3c
_cod_depositor_comments 'Adding full bibliography for 7154775--7154783.cif.'
_cod_original_sg_symbol_H-M 'P 21'
_cod_database_code 7154777

loop_
_symmetry_equiv_pos_as_xyz
'x, y, z'
'-x, y+1/2, -z'

loop_
_atom_site_label
_atom_site_type_symbol
_atom_site_fract_x
_atom_site_fract_y
_atom_site_fract_z
_atom_site_U_iso_or_equiv
_atom_site_adp_type
_atom_site_occupancy
_atom_site_symmetry_multiplicity
_atom_site_calc_flag
_atom_site_refinement_flags
N1 N 0.62599(17) 0.49916(12) 0.62519(15) 0.0248(5) Uani 1 1 d .
N2 N 0.57282(17) 0.46829(12) 0.43946(15) 0.0248(5) Uani 1 1 d .
C1 C 0.67689(19) 0.52556(15) 0.54965(18) 0.0243(6) Uani 1 1 d .
H1 H 0.7237 0.4904 0.5350 0.029 Uiso 1 1 calc R
C2 C 0.6136(2) 0.53710(14) 0.46739(19) 0.0242(6) Uani 1 1 d .
H2 H 0.5647 0.5702 0.4828 0.029 Uiso 1 1 calc R
C3 C 0.6671(2) 0.56862(16) 0.3905(2) 0.0290(7) Uani 1 1 d .
H3A H 0.7129 0.5346 0.3725 0.035 Uiso 1 1 calc R
H3B H 0.6256 0.5773 0.3387 0.035 Uiso 1 1 calc R
C4 C 0.7139(2) 0.63819(16) 0.4188(2) 0.0348(7) Uani 1 1 d .
H4A H 0.6677 0.6735 0.4320 0.042 Uiso 1 1 calc R
H4B H 0.7487 0.6560 0.3692 0.042 Uiso 1 1 calc R
C5 C 0.7778(2) 0.62787(16) 0.5021(2) 0.0352(8) Uani 1 1 d .
H5A H 0.8278 0.5964 0.4876 0.042 Uiso 1 1 calc R
H5B H 0.8036 0.6734 0.5211 0.042 Uiso 1 1 calc R
C6 C 0.7242(2) 0.59570(15) 0.5785(2) 0.0291(7) Uani 1 1 d .
H6A H 0.6783 0.6296 0.5967 0.035 Uiso 1 1 calc R
H6B H 0.7656 0.5868 0.6302 0.035 Uiso 1 1 calc R
C7 C 0.4876(2) 0.46700(15) 0.42356(18) 0.0240(6) Uani 1 1 d .
H7 H 0.4543 0.5088 0.4309 0.029 Uiso 1 1 calc R
C8 C 0.4384(2) 0.40211(14) 0.39381(17) 0.0231(6) Uani 1 1 d .
C9 C 0.4870(2) 0.33987(15) 0.37428(17) 0.0238(6) Uani 1 1 d .
H9 H 0.5508 0.3404 0.3773 0.029 Uiso 1 1 calc R
C10 C 0.4411(2) 0.27789(15) 0.35064(19) 0.0277(7) Uani 1 1 d .
C11 C 0.3473(2) 0.27604(15) 0.34643(19) 0.0270(7) Uani 1 1 d .
H11 H 0.3173 0.2337 0.3309 0.032 Uiso 1 1 calc R
C12 C 0.2965(2) 0.33608(14) 0.36487(19) 0.0247(6) Uani 1 1 d .
C13 C 0.3430(2) 0.40061(15) 0.38806(18) 0.0243(6) Uani 1 1 d .
C14 C 0.1972(2) 0.33260(16) 0.36160(19) 0.0288(7) Uani 1 1 d .
H14 H 0.1696 0.2885 0.3507 0.035 Uiso 1 1 calc R
Cl1 Cl 0.50275(6) 0.20092(4) 0.32709(5) 0.03381(18) Uani 1 1 d .
O1 O 0.29548(16) 0.46061(11) 0.40374(14) 0.0319(5) Uani 1 1 d .
H1O H 0.237(2) 0.4482(18) 0.398(2) 0.040(10) Uiso 1 1 d .
N3 N 0.14527(17) 0.38673(14) 0.37285(15) 0.0288(6) Uani 1 1 d .
N4 N 0.03375(17) 0.34301(13) 0.52036(16) 0.0294(6) Uani 1 1 d .
C15 C 0.04595(19) 0.37678(16) 0.36294(19) 0.0272(6) Uani 1 1 d .
H15 H 0.0337 0.3268 0.3472 0.033 Uiso 1 1 calc R
C16 C 0.0006(2) 0.39316(16) 0.45122(19) 0.0276(7) Uani 1 1 d .
H16 H 0.0155 0.4420 0.4703 0.033 Uiso 1 1 calc R
C17 C -0.1041(2) 0.38495(18) 0.4376(2) 0.0344(7) Uani 1 1 d .
H17A H -0.1188 0.3352 0.4258 0.041 Uiso 1 1 calc R
H17B H -0.1331 0.3989 0.4926 0.041 Uiso 1 1 calc R
C18 C -0.1420(2) 0.43024(16) 0.3595(2) 0.0350(8) Uani 1 1 d .
H18A H -0.2072 0.4212 0.3508 0.042 Uiso 1 1 calc R
H18B H -0.1340 0.4803 0.3747 0.042 Uiso 1 1 calc R
C19 C -0.0961(2) 0.41502(18) 0.2735(2) 0.0398(8) Uani 1 1 d .
H19A H -0.1189 0.4476 0.2268 0.048 Uiso 1 1 calc R
H19B H -0.1105 0.3668 0.2538 0.048 Uiso 1 1 calc R
C20 C 0.0080(2) 0.42333(17) 0.2863(2) 0.0336(7) Uani 1 1 d .
H20A H 0.0367 0.4103 0.2307 0.040 Uiso 1 1 calc R
H20B H 0.0227 0.4729 0.2993 0.040 Uiso 1 1 calc R
C21 C 0.06179(19) 0.36825(15) 0.59595(19) 0.0255(6) Uani 1 1 d .
H21 H 0.0648 0.4175 0.6032 0.031 Uiso 1 1 calc R
C22 C 0.08963(19) 0.32224(15) 0.67218(19) 0.0246(6) Uani 1 1 d .
C23 C 0.0817(2) 0.24914(15) 0.6670(2) 0.0265(6) Uani 1 1 d .
H23 H 0.0600 0.2283 0.6132 0.032 Uiso 1 1 calc R
C24 C 0.10527(19) 0.20621(15) 0.73979(19) 0.0262(6) Uani 1 1 d .
C25 C 0.13965(19) 0.23512(15) 0.81917(19) 0.0256(6) Uani 1 1 d .
H25 H 0.1568 0.2054 0.8673 0.031 Uiso 1 1 calc R
C26 C 0.14915(19) 0.30880(15) 0.82832(19) 0.0230(6) Uani 1 1 d .
C27 C 0.12215(19) 0.35314(15) 0.75414(19) 0.0239(6) Uani 1 1 d .
C28 C 0.18377(19) 0.33883(15) 0.91322(19) 0.0238(6) Uani 1 1 d .
H28 H 0.2059 0.3082 0.9585 0.029 Uiso 1 1 calc R
Cl2 Cl 0.08813(6) 0.11383(4) 0.73048(5) 0.03572(19) Uani 1 1 d .
O2 O 0.12697(14) 0.42469(10) 0.76129(14) 0.0294(5) Uani 1 1 d .
H2O H 0.140(3) 0.444(2) 0.823(3) 0.089(15) Uiso 1 1 d .
N5 N 0.18495(17) 0.40631(13) 0.92826(15) 0.0265(6) Uani 1 1 d .
N6 N 0.37842(16) 0.43413(13) 0.96567(16) 0.0269(5) Uani 1 1 d .
C29 C 0.2210(2) 0.43327(15) 1.01560(18) 0.0261(6) Uani 1 1 d .
H29 H 0.2381 0.3926 1.0544 0.031 Uiso 1 1 calc R
C30 C 0.3065(2) 0.47889(15) 1.00182(19) 0.0267(7) Uani 1 1 d .
H30 H 0.2911 0.5171 0.9585 0.032 Uiso 1 1 calc R
C31 C 0.3417(2) 0.51192(17) 1.0909(2) 0.0348(7) Uani 1 1 d .
H31A H 0.3933 0.5429 1.0797 0.042 Uiso 1 1 calc R
H31B H 0.3631 0.4744 1.1317 0.042 Uiso 1 1 calc R
C32 C 0.2669(2) 0.55507(18) 1.1356(2) 0.0397(8) Uani 1 1 d .
H32A H 0.2903 0.5729 1.1937 0.048 Uiso 1 1 calc R
H32B H 0.2502 0.5957 1.0978 0.048 Uiso 1 1 calc R
C33 C 0.1829(2) 0.50943(18) 1.1493(2) 0.0377(8) Uani 1 1 d .
H33A H 0.1353 0.5386 1.1742 0.045 Uiso 1 1 calc R
H33B H 0.1983 0.4718 1.1924 0.045 Uiso 1 1 calc R
C34 C 0.1470(2) 0.47625(17) 1.0607(2) 0.0326(7) Uani 1 1 d .
H34A H 0.1252 0.5137 1.0199 0.039 Uiso 1 1 calc R
H34B H 0.0956 0.4453 1.0724 0.039 Uiso 1 1 calc R
C35 C 0.4145(2) 0.45579(15) 0.89436(18) 0.0255(6) Uani 1 1 d .
H35 H 0.3927 0.4977 0.8674 0.031 Uiso 1 1 calc R
C36 C 0.4892(2) 0.41734(14) 0.85267(18) 0.0243(6) Uani 1 1 d .
C37 C 0.5220(2) 0.35283(15) 0.88814(19) 0.0261(6) Uani 1 1 d .
H37 H 0.4960 0.3336 0.9391 0.031 Uiso 1 1 calc R
C38 C 0.5927(2) 0.31713(14) 0.8483(2) 0.0273(7) Uani 1 1 d .
C39 C 0.6323(2) 0.34441(15) 0.77441(19) 0.0254(6) Uani 1 1 d .
H39 H 0.6799 0.3197 0.7485 0.030 Uiso 1 1 calc R
C40 C 0.6021(2) 0.40976(15) 0.73655(18) 0.0230(6) Uani 1 1 d .
C41 C 0.53008(19) 0.44569(15) 0.77670(18) 0.0241(6) Uani 1 1 d .
C42 C 0.6465(2) 0.43830(15) 0.65860(19) 0.0256(6) Uani 1 1 d .
H42 H 0.6916 0.4113 0.6321 0.031 Uiso 1 1 calc R
Cl3 Cl 0.63187(6) 0.23564(4) 0.89205(5) 0.03703(19) Uani 1 1 d .
O3 O 0.49900(14) 0.50896(10) 0.74336(14) 0.0280(5) Uani 1 1 d .
H3O H 0.536(2) 0.5166(17) 0.692(2) 0.038(9) Uiso 1 1 d .
N11 N 0.81743(16) 0.20170(12) 0.58856(15) 0.0267(5) Uani 1 1 d .
N12 N 0.63207(16) 0.15765(12) 0.55549(14) 0.0238(5) Uani 1 1 d .
C51 C 0.7942(2) 0.13682(14) 0.53801(18) 0.0261(7) Uani 1 1 d .
H51 H 0.7900 0.0967 0.5801 0.031 Uiso 1 1 calc R
C52 C 0.7017(2) 0.14788(15) 0.48827(18) 0.0263(6) Uani 1 1 d .
H52 H 0.7045 0.1911 0.4512 0.032 Uiso 1 1 calc R
C53 C 0.6774(2) 0.08469(15) 0.42716(19) 0.0278(7) Uani 1 1 d .
H53A H 0.6708 0.0422 0.4637 0.033 Uiso 1 1 calc R
H53B H 0.6194 0.0937 0.3949 0.033 Uiso 1 1 calc R
C54 C 0.7513(2) 0.07247(16) 0.3597(2) 0.0352(8) Uani 1 1 d .
H54A H 0.7354 0.0314 0.3222 0.042 Uiso 1 1 calc R
H54B H 0.7554 0.1138 0.3205 0.042 Uiso 1 1 calc R
C55 C 0.8431(2) 0.05983(17) 0.4087(2) 0.0366(8) Uani 1 1 d .
H55A H 0.8900 0.0541 0.3647 0.044 Uiso 1 1 calc R
H55B H 0.8404 0.0162 0.4437 0.044 Uiso 1 1 calc R
C56 C 0.8685(2) 0.12152(17) 0.4712(2) 0.0342(7) Uani 1 1 d .
H56A H 0.8785 0.1639 0.4352 0.041 Uiso 1 1 calc R
H56B H 0.9254 0.1105 0.5044 0.041 Uiso 1 1 calc R
C57 C 0.58636(19) 0.21600(15) 0.55623(18) 0.0236(6) Uani 1 1 d .
H57 H 0.5979 0.2507 0.5132 0.028 Uiso 1 1 calc R
C58 C 0.51721(19) 0.23014(14) 0.62173(18) 0.0223(6) Uani 1 1 d .
C59 C 0.4641(2) 0.29180(15) 0.61322(19) 0.0257(6) Uani 1 1 d .
H59 H 0.4738 0.3239 0.5667 0.031 Uiso 1 1 calc R
C60 C 0.3966(2) 0.30505(14) 0.67436(19) 0.0257(6) Uani 1 1 d .
C61 C 0.3820(2) 0.25820(14) 0.74382(18) 0.0230(6) Uani 1 1 d .
H61 H 0.3367 0.2680 0.7844 0.028 Uiso 1 1 calc R
C62 C 0.43391(19) 0.19648(15) 0.75428(17) 0.0216(6) Uani 1 1 d .
C63 C 0.50209(19) 0.18212(14) 0.69265(18) 0.0222(6) Uani 1 1 d .
C64 C 0.4165(2) 0.14439(14) 0.82610(17) 0.0223(6) Uani 1 1 d .
H64 H 0.4578 0.1070 0.8353 0.027 Uiso 1 1 calc R
Cl11 Cl 0.33061(5) 0.38200(4) 0.66154(5) 0.03437(18) Uani 1 1 d .
O11 O 0.55062(15) 0.12120(11) 0.70195(14) 0.0260(5) Uani 1 1 d .
H11O H 0.584(2) 0.122(2) 0.664(2) 0.044(12) Uiso 1 1 d .
N13 N 0.34805(16) 0.14795(12) 0.87611(15) 0.0241(5) Uani 1 1 d .
N14 N 0.42293(16) 0.15299(12) 1.06012(14) 0.0225(5) Uani 1 1 d .
C65 C 0.33780(19) 0.08904(14) 0.94072(18) 0.0218(6) Uani 1 1 d .
H65 H 0.3904 0.0568 0.9370 0.026 Uiso 1 1 calc R
C66 C 0.33537(18) 0.11847(15) 1.03650(17) 0.0220(6) Uani 1 1 d .
H66 H 0.2853 0.1530 1.0404 0.026 Uiso 1 1 calc R
C67 C 0.3223(2) 0.05749(16) 1.10363(19) 0.0293(7) Uani 1 1 d .
H67A H 0.3760 0.0270 1.1045 0.035 Uiso 1 1 calc R
H67B H 0.3173 0.0773 1.1638 0.035 Uiso 1 1 calc R
C68 C 0.2374(2) 0.01244(17) 1.0806(2) 0.0330(7) Uani 1 1 d .
H68A H 0.2357 -0.0279 1.1216 0.040 Uiso 1 1 calc R
H68B H 0.1828 0.0408 1.0884 0.040 Uiso 1 1 calc R
C69 C 0.2388(2) -0.01424(16) 0.9835(2) 0.0344(8) Uani 1 1 d .
H69A H 0.1820 -0.0392 0.9683 0.041 Uiso 1 1 calc R
H69B H 0.2889 -0.0477 0.9780 0.041 Uiso 1 1 calc R
C70 C 0.2502(2) 0.04735(15) 0.9173(2) 0.0291(7) Uani 1 1 d .
H70A H 0.2525 0.0287 0.8562 0.035 Uiso 1 1 calc R
H70B H 0.1978 0.0790 0.9195 0.035 Uiso 1 1 calc R
C71 C 0.42503(19) 0.21827(15) 1.08279(17) 0.0224(6) Uani 1 1 d .
H71 H 0.3706 0.2441 1.0822 0.027 Uiso 1 1 calc R
C72 C 0.5107(2) 0.25390(14) 1.10974(18) 0.0222(6) Uani 1 1 d .
C73 C 0.5095(2) 0.32487(15) 1.13661(18) 0.0241(6) Uani 1 1 d .
H73 H 0.4544 0.3498 1.1366 0.029 Uiso 1 1 calc R
C74 C 0.5902(2) 0.35812(15) 1.16326(18) 0.0266(7) Uani 1 1 d .
C75 C 0.6730(2) 0.32246(15) 1.16261(18) 0.0252(6) Uani 1 1 d .
H75 H 0.7268 0.3461 1.1805 0.030 Uiso 1 1 calc R
C76 C 0.6765(2) 0.25140(15) 1.13527(18) 0.0245(6) Uani 1 1 d .
C77 C 0.5947(2) 0.21662(14) 1.10962(18) 0.0241(6) Uani 1 1 d .
C78 C 0.7640(2) 0.21338(16) 1.13201(18) 0.0255(6) Uani 1 1 d .
H78 H 0.7635 0.1659 1.1136 0.031 Uiso 1 1 calc R
Cl12 Cl 0.58719(6) 0.44560(4) 1.20284(5) 0.03605(19) Uani 1 1 d .
O12 O 0.59828(15) 0.14728(10) 1.08558(14) 0.0292(5) Uani 1 1 d .
H12O H 0.536(3) 0.130(2) 1.067(2) 0.064(12) Uiso 1 1 d .
N15 N 0.84012(16) 0.24225(13) 1.15309(16) 0.0261(5) Uani 1 1 d .
N16 N 0.95829(16) 0.24157(13) 1.00096(16) 0.0274(5) Uani 1 1 d .
C79 C 0.92211(19) 0.19806(16) 1.14986(19) 0.0268(6) Uani 1 1 d .
H79 H 0.9063 0.1520 1.1220 0.032 Uiso 1 1 calc R
C80 C 0.9933(2) 0.23555(16) 1.09462(19) 0.0274(7) Uani 1 1 d .
H80 H 1.0050 0.2833 1.1194 0.033 Uiso 1 1 calc R
C81 C 1.0830(2) 0.1932(2) 1.0959(2) 0.0393(8) Uani 1 1 d .
H81A H 1.0723 0.1473 1.0671 0.047 Uiso 1 1 calc R
H81B H 1.1278 0.2188 1.0617 0.047 Uiso 1 1 calc R
C82 C 1.1203(2) 0.1820(2) 1.1914(2) 0.0521(10) Uani 1 1 d .
H82A H 1.1374 0.2277 1.2178 0.063 Uiso 1 1 calc R
H82B H 1.1749 0.1526 1.1904 0.063 Uiso 1 1 calc R
C83 C 1.0505(3) 0.1463(2) 1.2493(2) 0.0492(10) Uani 1 1 d .
H83A H 1.0401 0.0978 1.2281 0.059 Uiso 1 1 calc R
H83B H 1.0746 0.1439 1.3114 0.059 Uiso 1 1 calc R
C84 C 0.9602(2) 0.18618(18) 1.2464(2) 0.0357(8) Uani 1 1 d .
H84A H 0.9690 0.2321 1.2759 0.043 Uiso 1 1 calc R
H84B H 0.9160 0.1594 1.2798 0.043 Uiso 1 1 calc R
C85 C 0.9481(2) 0.30278(16) 0.9649(2) 0.0270(7) Uani 1 1 d .
H85 H 0.9617 0.3433 0.9991 0.032 Uiso 1 1 calc R
C86 C 0.91545(19) 0.31070(15) 0.87100(18) 0.0227(6) Uani 1 1 d .
C87 C 0.91183(19) 0.37800(15) 0.83101(19) 0.0259(6) Uani 1 1 d .
H87 H 0.9278 0.4182 0.8649 0.031 Uiso 1 1 calc R
C88 C 0.8847(2) 0.38480(15) 0.7419(2) 0.0256(6) Uani 1 1 d .
C89 C 0.8608(2) 0.32614(15) 0.69007(19) 0.0247(6) Uani 1 1 d .
H89 H 0.8431 0.3320 0.6294 0.030 Uiso 1 1 calc R
C90 C 0.86287(19) 0.25815(14) 0.72777(19) 0.0224(6) Uani 1 1 d .
C91 C 0.89093(19) 0.25038(14) 0.81832(19) 0.0235(6) Uani 1 1 d .
C92 C 0.83802(18) 0.19570(15) 0.67207(18) 0.0240(6) Uani 1 1 d .
H92 H 0.8374 0.1508 0.6988 0.029 Uiso 1 1 calc R
Cl13 Cl 0.88322(6) 0.46946(4) 0.69245(5) 0.03716(19) Uani 1 1 d .
O13 O 0.89551(14) 0.18411(10) 0.85328(14) 0.0297(5) Uani 1 1 d .
H13O H 0.925(2) 0.1908(19) 0.917(3) 0.060(11) Uiso 1 1 d .

loop_
_atom_site_aniso_label
_atom_site_aniso_U_11
_atom_site_aniso_U_22
_atom_site_aniso_U_33
_atom_site_aniso_U_23
_atom_site_aniso_U_13
_atom_site_aniso_U_12
N1 0.0242(14) 0.0259(13) 0.0241(12) 0.0006(10) 0.0001(10) -0.0005(10)
N2 0.0229(14) 0.0264(13) 0.0250(12) -0.0011(10) -0.0003(10) -0.0009(11)
C1 0.0194(15) 0.0252(15) 0.0283(15) -0.0005(12) 0.0014(12) -0.0013(12)
C2 0.0199(15) 0.0237(15) 0.0291(15) -0.0002(12) 0.0014(12) -0.0001(12)
C3 0.0230(17) 0.0320(17) 0.0318(16) 0.0029(13) 0.0002(13) 0.0048(13)
C4 0.0312(18) 0.0311(17) 0.0426(18) 0.0114(14) 0.0085(15) 0.0001(14)
C5 0.039(2) 0.0233(16) 0.0438(19) 0.0033(14) 0.0084(15) -0.0052(14)
C6 0.0270(17) 0.0249(16) 0.0352(17) -0.0017(12) -0.0027(14) -0.0017(13)
C7 0.0282(17) 0.0216(14) 0.0222(14) 0.0025(11) 0.0030(12) 0.0010(12)
C8 0.0279(17) 0.0226(14) 0.0190(14) 0.0010(11) 0.0048(12) -0.0019(12)
C9 0.0224(16) 0.0304(16) 0.0186(14) 0.0058(11) 0.0005(12) 0.0026(13)
C10 0.037(2) 0.0218(15) 0.0243(15) 0.0008(12) 0.0014(14) 0.0018(13)
C11 0.0372(19) 0.0212(15) 0.0225(15) 0.0008(11) -0.0007(13) -0.0061(13)
C12 0.0246(16) 0.0231(15) 0.0264(15) 0.0003(11) -0.0006(13) -0.0042(12)
C13 0.0262(17) 0.0247(15) 0.0221(14) 0.0011(11) 0.0011(12) 0.0022(12)
C14 0.0333(18) 0.0253(16) 0.0274(15) -0.0007(12) -0.0037(13) -0.0048(14)
Cl1 0.0412(5) 0.0258(4) 0.0344(4) 0.0001(3) 0.0014(3) 0.0082(3)
O1 0.0215(12) 0.0266(12) 0.0474(13) -0.0056(9) -0.0002(10) -0.0012(10)
N3 0.0257(14) 0.0338(14) 0.0265(13) 0.0003(11) -0.0032(11) -0.0048(12)
N4 0.0315(15) 0.0267(13) 0.0300(14) 0.0027(11) -0.0019(12) -0.0013(11)
C15 0.0223(16) 0.0271(15) 0.0315(16) -0.0021(12) -0.0051(13) -0.0055(13)
C16 0.0271(17) 0.0253(15) 0.0302(16) 0.0007(12) -0.0027(13) -0.0029(13)
C17 0.0285(18) 0.0348(18) 0.0399(18) 0.0046(14) 0.0010(14) -0.0021(15)
C18 0.0280(18) 0.0287(17) 0.048(2) 0.0037(14) -0.0081(15) 0.0025(14)
C19 0.041(2) 0.0355(18) 0.0413(19) 0.0024(14) -0.0174(16) 0.0020(15)
C20 0.0319(19) 0.0392(19) 0.0292(16) 0.0022(13) -0.0039(14) -0.0038(15)
C21 0.0197(16) 0.0246(15) 0.0323(16) 0.0008(12) 0.0033(13) -0.0011(12)
C22 0.0184(15) 0.0266(15) 0.0291(15) 0.0006(12) 0.0029(12) -0.0008(12)
C23 0.0219(16) 0.0266(16) 0.0313(16) -0.0002(12) 0.0034(13) -0.0003(12)
C24 0.0196(15) 0.0254(15) 0.0338(16) -0.0033(13) 0.0039(13) 0.0015(12)
C25 0.0237(16) 0.0252(15) 0.0281(15) 0.0054(12) 0.0040(13) 0.0032(13)
C26 0.0148(15) 0.0253(15) 0.0291(15) 0.0009(12) 0.0050(12) 0.0015(12)
C27 0.0182(15) 0.0232(15) 0.0306(15) 0.0013(12) 0.0045(12) -0.0013(12)
C28 0.0165(15) 0.0289(16) 0.0262(15) 0.0037(12) 0.0032(12) 0.0004(12)
Cl2 0.0486(5) 0.0199(4) 0.0385(4) -0.0016(3) -0.0005(4) -0.0004(3)
O2 0.0349(13) 0.0208(11) 0.0321(12) 0.0017(9) -0.0025(10) -0.0032(9)
N5 0.0252(14) 0.0283(14) 0.0263(13) -0.0010(10) 0.0042(11) 0.0012(11)
N6 0.0250(14) 0.0296(14) 0.0261(13) -0.0008(10) 0.0026(11) 0.0004(11)
C29 0.0284(17) 0.0252(16) 0.0247(15) 0.0006(11) 0.0013(13) -0.0020(13)
C30 0.0249(17) 0.0265(16) 0.0292(15) -0.0002(12) 0.0065(13) 0.0034(13)
C31 0.0264(17) 0.0360(18) 0.0420(18) -0.0096(15) 0.0009(14) -0.0033(14)
C32 0.038(2) 0.0380(19) 0.0439(19) -0.0150(15) 0.0079(16) -0.0050(16)
C33 0.039(2) 0.0387(19) 0.0364(18) -0.0079(15) 0.0144(15) 0.0014(16)
C34 0.0282(18) 0.0332(17) 0.0369(17) -0.0055(14) 0.0079(14) -0.0073(14)
C35 0.0273(16) 0.0219(15) 0.0271(15) -0.0009(12) -0.0008(13) -0.0018(13)
C36 0.0267(17) 0.0231(15) 0.0228(14) -0.0023(11) -0.0003(12) -0.0012(12)
C37 0.0245(16) 0.0298(16) 0.0241(15) -0.0001(12) 0.0019(13) -0.0018(13)
C38 0.0291(17) 0.0179(14) 0.0347(16) 0.0024(12) -0.0027(14) 0.0032(13)
C39 0.0222(16) 0.0255(15) 0.0285(15) -0.0021(12) 0.0012(13) 0.0015(12)
C40 0.0197(15) 0.0240(15) 0.0250(14) -0.0066(12) -0.0010(12) -0.0015(12)
C41 0.0257(16) 0.0211(14) 0.0252(14) -0.0029(12) -0.0035(12) -0.0020(13)
C42 0.0247(16) 0.0255(15) 0.0265(15) -0.0040(12) 0.0013(12) 0.0003(13)
Cl3 0.0447(5) 0.0305(4) 0.0362(4) 0.0096(3) 0.0051(4) 0.0109(4)
O3 0.0309(12) 0.0231(11) 0.0304(11) 0.0054(9) 0.0057(10) 0.0070(9)
N11 0.0283(14) 0.0247(13) 0.0274(13) -0.0019(10) 0.0066(11) -0.0026(11)
N12 0.0259(14) 0.0242(13) 0.0213(12) -0.0007(10) 0.0031(10) -0.0018(11)
C51 0.0350(18) 0.0206(15) 0.0233(14) -0.0007(11) 0.0077(13) 0.0001(13)
C52 0.0332(18) 0.0212(15) 0.0250(14) 0.0009(12) 0.0084(13) 0.0017(13)
C53 0.0341(18) 0.0256(15) 0.0238(15) -0.0013(12) 0.0030(13) -0.0015(13)
C54 0.052(2) 0.0230(16) 0.0321(17) -0.0047(13) 0.0141(16) 0.0008(15)
C55 0.044(2) 0.0308(17) 0.0365(18) 0.0016(14) 0.0222(16) 0.0057(15)
C56 0.0317(18) 0.0353(18) 0.0364(17) -0.0024(14) 0.0126(14) 0.0029(15)
C57 0.0251(16) 0.0260(16) 0.0197(14) 0.0023(11) 0.0005(12) -0.0054(13)
C58 0.0243(16) 0.0202(14) 0.0223(14) -0.0023(11) -0.0010(12) -0.0023(12)
C59 0.0340(18) 0.0215(15) 0.0217(14) 0.0015(11) 0.0014(13) -0.0027(13)
C60 0.0255(17) 0.0199(15) 0.0316(16) -0.0015(12) 0.0000(13) 0.0031(12)
C61 0.0221(16) 0.0247(15) 0.0224(14) -0.0033(11) 0.0027(12) 0.0010(12)
C62 0.0219(15) 0.0233(14) 0.0195(13) -0.0003(11) 0.0009(11) -0.0012(12)
C63 0.0194(15) 0.0190(14) 0.0281(15) -0.0013(11) -0.0015(12) 0.0002(12)
C64 0.0226(16) 0.0196(14) 0.0243(14) -0.0009(11) -0.0019(12) 0.0024(12)
Cl11 0.0336(4) 0.0261(4) 0.0438(4) 0.0064(3) 0.0067(3) 0.0098(3)
O11 0.0284(12) 0.0241(11) 0.0258(11) 0.0036(9) 0.0056(10) 0.0063(9)
N13 0.0244(14) 0.0261(13) 0.0219(12) 0.0027(10) 0.0005(11) 0.0007(11)
N14 0.0191(13) 0.0250(13) 0.0232(12) 0.0007(10) 0.0013(10) 0.0003(10)
C65 0.0195(15) 0.0216(14) 0.0245(14) 0.0036(11) 0.0019(12) 0.0003(12)
C66 0.0172(14) 0.0247(14) 0.0240(14) 0.0016(12) 0.0011(11) -0.0009(12)
C67 0.0283(18) 0.0336(17) 0.0257(15) 0.0052(13) -0.0011(13) 0.0006(14)
C68 0.0279(17) 0.0317(17) 0.0402(18) 0.0146(14) 0.0093(14) -0.0032(14)
C69 0.0323(19) 0.0296(17) 0.0416(18) 0.0024(14) 0.0053(15) -0.0114(14)
C70 0.0260(17) 0.0295(16) 0.0313(16) -0.0024(13) -0.0032(13) -0.0014(13)
C71 0.0219(15) 0.0282(16) 0.0170(13) 0.0028(11) 0.0011(11) 0.0045(12)
C72 0.0261(16) 0.0216(14) 0.0188(13) 0.0030(11) 0.0000(12) -0.0016(12)
C73 0.0260(16) 0.0260(15) 0.0204(14) 0.0021(12) 0.0017(12) 0.0018(13)
C74 0.0375(19) 0.0216(15) 0.0209(14) -0.0003(11) 0.0043(13) -0.0026(13)
C75 0.0250(16) 0.0275(16) 0.0234(15) 0.0014(12) 0.0029(12) -0.0067(13)
C76 0.0237(16) 0.0290(16) 0.0209(14) -0.0016(11) 0.0015(12) -0.0038(13)
C77 0.0268(16) 0.0235(15) 0.0221(14) 0.0010(11) 0.0018(12) -0.0010(12)
C78 0.0264(17) 0.0272(16) 0.0227(14) 0.0003(11) -0.0023(12) -0.0034(13)
Cl12 0.0453(5) 0.0226(4) 0.0407(4) -0.0069(3) 0.0073(4) -0.0040(3)
O12 0.0226(12) 0.0203(10) 0.0446(12) -0.0046(9) 0.0011(10) -0.0001(9)
N15 0.0211(13) 0.0271(13) 0.0301(13) 0.0003(10) 0.0005(11) -0.0032(11)
N16 0.0221(14) 0.0325(14) 0.0276(13) 0.0015(11) 0.0027(10) 0.0013(11)
C79 0.0221(16) 0.0293(16) 0.0288(15) -0.0013(13) -0.0020(12) 0.0027(13)
C80 0.0223(16) 0.0332(17) 0.0267(15) -0.0005(13) 0.0001(12) 0.0003(13)
C81 0.0243(18) 0.055(2) 0.0380(18) -0.0017(16) -0.0006(14) 0.0057(16)
C82 0.032(2) 0.078(3) 0.045(2) -0.0130(19) -0.0071(17) 0.020(2)
C83 0.053(2) 0.055(2) 0.0384(19) 0.0044(17) -0.0149(18) 0.0173(19)
C84 0.0369(19) 0.0408(19) 0.0293(16) 0.0036(14) -0.0005(14) -0.0025(16)
C85 0.0176(15) 0.0301(17) 0.0336(16) -0.0047(13) 0.0049(13) -0.0019(13)
C86 0.0154(15) 0.0254(15) 0.0275(15) -0.0016(12) 0.0036(12) 0.0019(12)
C87 0.0204(15) 0.0238(15) 0.0341(16) -0.0041(12) 0.0067(13) 0.0012(13)
C88 0.0220(16) 0.0222(15) 0.0330(16) 0.0046(12) 0.0059(13) 0.0025(13)
C89 0.0225(16) 0.0263(16) 0.0257(15) 0.0047(12) 0.0054(12) 0.0029(12)
C90 0.0163(15) 0.0226(14) 0.0288(15) -0.0003(11) 0.0072(12) 0.0001(12)
C91 0.0173(15) 0.0228(15) 0.0310(16) 0.0032(12) 0.0069(12) -0.0001(12)
C92 0.0196(15) 0.0237(15) 0.0295(15) 0.0046(12) 0.0091(12) 0.0028(12)
Cl13 0.0480(5) 0.0223(4) 0.0409(4) 0.0046(3) -0.0015(4) -0.0010(3)
O13 0.0360(13) 0.0245(11) 0.0284(11) 0.0036(8) 0.0005(10) -0.0003(9)

loop_
_atom_type_symbol
_atom_type_description
_atom_type_scat_dispersion_real
_atom_type_scat_dispersion_imag
_atom_type_scat_source
C C 0.0033 0.0016 'International Tables Vol C Tables 4.2.6.8 and 6.1.1.4'
H H 0.0000 0.0000 'International Tables Vol C Tables 4.2.6.8 and 6.1.1.4'
N N 0.0061 0.0033 'International Tables Vol C Tables 4.2.6.8 and 6.1.1.4'
O O 0.0106 0.0060 'International Tables Vol C Tables 4.2.6.8 and 6.1.1.4'
Cl Cl 0.1484 0.1585 'International Tables Vol C Tables 4.2.6.8 and 6.1.1.4'

loop_
_geom_angle_atom_site_label_1
_geom_angle_atom_site_label_2
_geom_angle_atom_site_label_3
_geom_angle
C42 N1 C1 118.9(2)
C7 N2 C2 117.1(2)
N1 C1 C2 110.6(2)
N1 C1 C6 108.4(2)
C2 C1 C6 110.7(2)
N1 C1 H1 109.0
C2 C1 H1 109.0
C6 C1 H1 109.0
N2 C2 C1 109.1(2)
N2 C2 C3 110.1(2)
C1 C2 C3 109.9(2)
N2 C2 H2 109.3
C1 C2 H2 109.3
C3 C2 H2 109.3
C4 C3 C2 111.4(2)
C4 C3 H3A 109.4
C2 C3 H3A 109.4
C4 C3 H3B 109.4
C2 C3 H3B 109.4
H3A C3 H3B 108.0
C3 C4 C5 111.5(2)
C3 C4 H4A 109.3
C5 C4 H4A 109.3
C3 C4 H4B 109.3
C5 C4 H4B 109.3
H4A C4 H4B 108.0
C6 C5 C4 109.4(3)
C6 C5 H5A 109.8
C4 C5 H5A 109.8
C6 C5 H5B 109.8
C4 C5 H5B 109.8
H5A C5 H5B 108.2
C5 C6 C1 111.8(2)
C5 C6 H6A 109.3
C1 C6 H6A 109.3
C5 C6 H6B 109.3
C1 C6 H6B 109.3
H6A C6 H6B 107.9
N2 C7 C8 122.6(3)
N2 C7 H7 118.7
C8 C7 H7 118.7
C13 C8 C9 119.0(3)
C13 C8 C7 120.6(3)
C9 C8 C7 120.3(3)
C10 C9 C8 120.5(3)
C10 C9 H9 119.7
C8 C9 H9 119.7
C11 C10 C9 120.5(3)
C11 C10 Cl1 119.6(2)
C9 C10 Cl1 119.9(2)
C10 C11 C12 121.0(3)
C10 C11 H11 119.5
C12 C11 H11 119.5
C11 C12 C13 119.0(3)
C11 C12 C14 120.1(3)
C13 C12 C14 120.9(3)
O1 C13 C8 119.6(3)
O1 C13 C12 120.5(3)
C8 C13 C12 119.9(3)
N3 C14 C12 123.8(3)
N3 C14 H14 118.1
C12 C14 H14 118.1
C13 O1 H1O 106(2)
C14 N3 C15 118.4(3)
C21 N4 C16 117.7(2)
N3 C15 C20 109.3(2)
N3 C15 C16 110.7(2)
C20 C15 C16 111.6(3)
N3 C15 H15 108.4
C20 C15 H15 108.4
C16 C15 H15 108.4
N4 C16 C15 109.2(2)
N4 C16 C17 109.0(2)
C15 C16 C17 109.4(2)
N4 C16 H16 109.7
C15 C16 H16 109.7
C17 C16 H16 109.7
C18 C17 C16 111.8(3)
C18 C17 H17A 109.3
C16 C17 H17A 109.3
C18 C17 H17B 109.3
C16 C17 H17B 109.3
H17A C17 H17B 107.9
C19 C18 C17 112.3(3)
C19 C18 H18A 109.1
C17 C18 H18A 109.1
C19 C18 H18B 109.1
C17 C18 H18B 109.1
H18A C18 H18B 107.9
C18 C19 C20 110.8(3)
C18 C19 H19A 109.5
C20 C19 H19A 109.5
C18 C19 H19B 109.5
C20 C19 H19B 109.5
H19A C19 H19B 108.1
C15 C20 C19 111.3(3)
C15 C20 H20A 109.4
C19 C20 H20A 109.4
C15 C20 H20B 109.4
C19 C20 H20B 109.4
H20A C20 H20B 108.0
N4 C21 C22 122.0(3)
N4 C21 H21 119.0
C22 C21 H21 119.0
C23 C22 C27 118.8(3)
C23 C22 C21 121.6(3)
C27 C22 C21 119.6(3)
C24 C23 C22 121.4(3)
C24 C23 H23 119.3
C22 C23 H23 119.3
C25 C24 C23 120.7(3)
C25 C24 Cl2 120.3(2)
C23 C24 Cl2 119.1(2)
C24 C25 C26 120.4(3)
C24 C25 H25 119.8
C26 C25 H25 119.8
C25 C26 C27 118.8(3)
C25 C26 C28 119.9(3)
C27 C26 C28 121.3(3)
O2 C27 C22 119.5(3)
O2 C27 C26 120.7(3)
C22 C27 C26 119.9(3)
N5 C28 C26 122.3(3)
N5 C28 H28 118.8
C26 C28 H28 118.8
C27 O2 H2O 116(3)
C28 N5 C29 119.6(2)
C35 N6 C30 116.8(2)
N5 C29 C34 109.4(2)
N5 C29 C30 109.9(2)
C34 C29 C30 111.1(2)
N5 C29 H29 108.8
C34 C29 H29 108.8
C30 C29 H29 108.8
N6 C30 C31 109.1(2)
N6 C30 C29 109.3(2)
C31 C30 C29 111.0(2)
N6 C30 H30 109.2
C31 C30 H30 109.2
C29 C30 H30 109.2
C30 C31 C32 111.5(3)
C30 C31 H31A 109.3
C32 C31 H31A 109.3
C30 C31 H31B 109.3
C32 C31 H31B 109.3
H31A C31 H31B 108.0
C33 C32 C31 110.9(3)
C33 C32 H32A 109.5
C31 C32 H32A 109.5
C33 C32 H32B 109.5
C31 C32 H32B 109.5
H32A C32 H32B 108.1
C32 C33 C34 111.5(3)
C32 C33 H33A 109.3
C34 C33 H33A 109.3
C32 C33 H33B 109.3
C34 C33 H33B 109.3
H33A C33 H33B 108.0
C33 C34 C29 111.5(3)
C33 C34 H34A 109.3
C29 C34 H34A 109.3
C33 C34 H34B 109.3
C29 C34 H34B 109.3
H34A C34 H34B 108.0
N6 C35 C36 122.5(3)
N6 C35 H35 118.8
C36 C35 H35 118.8
C37 C36 C41 118.7(3)
C37 C36 C35 121.2(3)
C41 C36 C35 120.1(3)
C38 C37 C36 120.6(3)
C38 C37 H37 119.7
C36 C37 H37 119.7
C39 C38 C37 120.8(3)
C39 C38 Cl3 118.9(2)
C37 C38 Cl3 120.2(2)
C38 C39 C40 120.6(3)
C38 C39 H39 119.7
C40 C39 H39 119.7
C41 C40 C39 118.5(3)
C41 C40 C42 121.9(3)
C39 C40 C42 119.5(3)
O3 C41 C36 118.5(3)
O3 C41 C40 120.8(2)
C36 C41 C40 120.7(3)
N1 C42 C40 122.2(3)
N1 C42 H42 118.9
C40 C42 H42 118.9
C41 O3 H3O 103.0(19)
C92 N11 C51 117.9(2)
C57 N12 C52 119.3(2)
N11 C51 C52 108.4(2)
N11 C51 C56 109.4(2)
C52 C51 C56 110.7(2)
N11 C51 H51 109.4
C52 C51 H51 109.4
C56 C51 H51 109.4
N12 C52 C53 110.5(2)
N12 C52 C51 108.4(2)
C53 C52 C51 111.1(2)
N12 C52 H52 108.9
C53 C52 H52 108.9
C51 C52 H52 108.9
C54 C53 C52 110.7(2)
C54 C53 H53A 109.5
C52 C53 H53A 109.5
C54 C53 H53B 109.5
C52 C53 H53B 109.5
H53A C53 H53B 108.1
C55 C54 C53 110.4(3)
C55 C54 H54A 109.6
C53 C54 H54A 109.6
C55 C54 H54B 109.6
C53 C54 H54B 109.6
H54A C54 H54B 108.1
C54 C55 C56 111.2(3)
C54 C55 H55A 109.4
C56 C55 H55A 109.4
C54 C55 H55B 109.4
C56 C55 H55B 109.4
H55A C55 H55B 108.0
C55 C56 C51 112.1(3)
C55 C56 H56A 109.2
C51 C56 H56A 109.2
C55 C56 H56B 109.2
C51 C56 H56B 109.2
H56A C56 H56B 107.9
N12 C57 C58 122.6(2)
N12 C57 H57 118.7
C58 C57 H57 118.7
C59 C58 C63 119.5(3)
C59 C58 C57 119.4(2)
C63 C58 C57 121.1(2)
C60 C59 C58 119.8(3)
C60 C59 H59 120.1
C58 C59 H59 120.1
C61 C60 C59 120.7(3)
C61 C60 Cl11 120.5(2)
C59 C60 Cl11 118.8(2)
C60 C61 C62 120.9(3)
C60 C61 H61 119.5
C62 C61 H61 119.5
C61 C62 C63 119.1(2)
C61 C62 C64 121.5(2)
C63 C62 C64 119.3(2)
O11 C63 C62 118.7(2)
O11 C63 C58 121.3(3)
C62 C63 C58 120.0(2)
N13 C64 C62 123.3(3)
N13 C64 H64 118.3
C62 C64 H64 118.3
C63 O11 H11O 105(3)
C64 N13 C65 116.3(2)
C71 N14 C66 120.1(2)
N13 C65 C66 109.9(2)
N13 C65 C70 110.1(2)
C66 C65 C70 110.2(2)
N13 C65 H65 108.9
C66 C65 H65 108.9
C70 C65 H65 108.9
N14 C66 C65 109.2(2)
N14 C66 C67 107.9(2)
C65 C66 C67 110.0(2)
N14 C66 H66 109.9
C65 C66 H66 109.9
C67 C66 H66 109.9
C68 C67 C66 113.0(2)
C68 C67 H67A 109.0
C66 C67 H67A 109.0
C68 C67 H67B 109.0
C66 C67 H67B 109.0
H67A C67 H67B 107.8
C69 C68 C67 110.4(2)
C69 C68 H68A 109.6
C67 C68 H68A 109.6
C69 C68 H68B 109.6
C67 C68 H68B 109.6
H68A C68 H68B 108.1
C68 C69 C70 111.3(2)
C68 C69 H69A 109.4
C70 C69 H69A 109.4
C68 C69 H69B 109.4
C70 C69 H69B 109.4
H69A C69 H69B 108.0
C65 C70 C69 110.7(2)
C65 C70 H70A 109.5
C69 C70 H70A 109.5
C65 C70 H70B 109.5
C69 C70 H70B 109.5
H70A C70 H70B 108.1
N14 C71 C72 121.6(3)
N14 C71 H71 119.2
C72 C71 H71 119.2
C73 C72 C77 119.7(3)
C73 C72 C71 119.7(3)
C77 C72 C71 120.6(2)
C74 C73 C72 119.6(3)
C74 C73 H73 120.2
C72 C73 H73 120.2
C73 C74 C75 121.2(3)
C73 C74 Cl12 119.3(2)
C75 C74 Cl12 119.4(2)
C74 C75 C76 120.4(3)
C74 C75 H75 119.8
C76 C75 H75 119.8
C75 C76 C77 118.8(3)
C75 C76 C78 121.1(3)
C77 C76 C78 120.0(3)
O12 C77 C76 118.5(3)
O12 C77 C72 121.4(3)
C76 C77 C72 120.1(3)
N15 C78 C76 122.9(3)
N15 C78 H78 118.6
C76 C78 H78 118.6
C77 O12 H12O 110(2)
C78 N15 C79 117.6(2)
C85 N16 C80 119.9(3)
N15 C79 C80 109.7(2)
N15 C79 C84 108.6(2)
C80 C79 C84 109.8(2)
N15 C79 H79 109.6
C80 C79 H79 109.6
C84 C79 H79 109.6
N16 C80 C79 109.0(2)
N16 C80 C81 108.5(2)
C79 C80 C81 111.0(3)
N16 C80 H80 109.5
C79 C80 H80 109.5
C81 C80 H80 109.5
C82 C81 C80 111.0(3)
C82 C81 H81A 109.4
C80 C81 H81A 109.4
C82 C81 H81B 109.4
C80 C81 H81B 109.4
H81A C81 H81B 108.0
C81 C82 C83 111.5(3)
C81 C82 H82A 109.3
C83 C82 H82A 109.3
C81 C82 H82B 109.3
C83 C82 H82B 109.3
H82A C82 H82B 108.0
C84 C83 C82 111.8(3)
C84 C83 H83A 109.3
C82 C83 H83A 109.3
C84 C83 H83B 109.3
C82 C83 H83B 109.3
H83A C83 H83B 107.9
C83 C84 C79 112.4(3)
C83 C84 H84A 109.1
C79 C84 H84A 109.1
C83 C84 H84B 109.1
C79 C84 H84B 109.1
H84A C84 H84B 107.9
N16 C85 C86 121.3(3)
N16 C85 H85 119.3
C86 C85 H85 119.3
C87 C86 C91 119.1(3)
C87 C86 C85 120.1(3)
C91 C86 C85 120.7(3)
C88 C87 C86 119.9(3)
C88 C87 H87 120.1
C86 C87 H87 120.1
C87 C88 C89 121.3(3)
C87 C88 Cl13 119.1(2)
C89 C88 Cl13 119.6(2)
C88 C89 C90 120.5(3)
C88 C89 H89 119.7
C90 C89 H89 119.7
C89 C90 C91 118.8(3)
C89 C90 C92 120.3(3)
C91 C90 C92 120.9(2)
O13 C91 C90 118.3(2)
O13 C91 C86 121.3(2)
C90 C91 C86 120.4(2)
N11 C92 C90 121.4(3)
N11 C92 H92 119.3
C90 C92 H92 119.3
C91 O13 H13O 105(2)

loop_
_geom_bond_atom_site_label_1
_geom_bond_atom_site_label_2
_geom_bond_distance
N1 C42 1.273(3)
N1 C1 1.455(4)
N2 C7 1.258(4)
N2 C2 1.472(3)
C1 C2 1.512(4)
C1 C6 1.536(4)
C1 H1 0.9800
C2 C3 1.526(4)
C2 H2 0.9800
C3 C4 1.522(4)
C3 H3A 0.9700
C3 H3B 0.9700
C4 C5 1.527(4)
C4 H4A 0.9700
C4 H4B 0.9700
C5 C6 1.525(4)
C5 H5A 0.9700
C5 H5B 0.9700
C6 H6A 0.9700
C6 H6B 0.9700
C7 C8 1.470(4)
C7 H7 0.9300
C8 C13 1.393(4)
C8 C9 1.402(4)
C9 C10 1.379(4)
C9 H9 0.9300
C10 C11 1.370(4)
C10 Cl1 1.743(3)
C11 C12 1.381(4)
C11 H11 0.9300
C12 C13 1.422(4)
C12 C14 1.451(4)
C13 O1 1.346(3)
C14 N3 1.281(4)
C14 H14 0.9300
O1 H1O 0.89(4)
N3 C15 1.464(4)
N4 C21 1.266(4)
N4 C16 1.456(4)
C15 C20 1.517(4)
C15 C16 1.520(4)
C15 H15 0.9800
C16 C17 1.542(4)
C16 H16 0.9800
C17 C18 1.519(4)
C17 H17A 0.9700
C17 H17B 0.9700
C18 C19 1.492(5)
C18 H18A 0.9700
C18 H18B 0.9700
C19 C20 1.532(4)
C19 H19A 0.9700
C19 H19B 0.9700
C20 H20A 0.9700
C20 H20B 0.9700
C21 C22 1.463(4)
C21 H21 0.9300
C22 C23 1.376(4)
C22 C27 1.408(4)
C23 C24 1.376(4)
C23 H23 0.9300
C24 C25 1.369(4)
C24 Cl2 1.753(3)
C25 C26 1.393(4)
C25 H25 0.9300
C26 C27 1.419(4)
C26 C28 1.448(4)
C27 O2 1.346(3)
C28 N5 1.284(4)
C28 H28 0.9300
O2 H2O 0.99(5)
N5 C29 1.464(4)
N6 C35 1.265(3)
N6 C30 1.463(4)
C29 C34 1.524(4)
C29 C30 1.534(4)
C29 H29 0.9800
C30 C31 1.526(4)
C30 H30 0.9800
C31 C32 1.531(4)
C31 H31A 0.9700
C31 H31B 0.9700
C32 C33 1.516(4)
C32 H32A 0.9700
C32 H32B 0.9700
C33 C34 1.524(4)
C33 H33A 0.9700
C33 H33B 0.9700
C34 H34A 0.9700
C34 H34B 0.9700
C35 C36 1.465(4)
C35 H35 0.9300
C36 C37 1.394(4)
C36 C41 1.399(4)
C37 C38 1.384(4)
C37 H37 0.9300
C38 C39 1.358(4)
C38 Cl3 1.745(3)
C39 C40 1.410(4)
C39 H39 0.9300
C40 C41 1.402(4)
C40 C42 1.449(4)
C41 O3 1.355(3)
C42 H42 0.9300
O3 H3O 0.96(3)
N11 C92 1.264(3)
N11 C51 1.460(3)
N12 C57 1.281(3)
N12 C52 1.463(4)
C51 C52 1.525(4)
C51 C56 1.526(4)
C51 H51 0.9800
C52 C53 1.522(4)
C52 H52 0.9800
C53 C54 1.519(4)
C53 H53A 0.9700
C53 H53B 0.9700
C54 C55 1.515(5)
C54 H54A 0.9700
C54 H54B 0.9700
C55 C56 1.516(4)
C55 H55A 0.9700
C55 H55B 0.9700
C56 H56A 0.9700
C56 H56B 0.9700
C57 C58 1.453(4)
C57 H57 0.9300
C58 C59 1.395(4)
C58 C63 1.407(4)
C59 C60 1.387(4)
C59 H59 0.9300
C60 C61 1.375(4)
C60 Cl11 1.740(3)
C61 C62 1.388(4)
C61 H61 0.9300
C62 C63 1.404(4)
C62 C64 1.472(4)
C63 O11 1.348(3)
C64 N13 1.271(3)
C64 H64 0.9300
O11 H11O 0.76(3)
N13 C65 1.472(3)
N14 C71 1.268(3)
N14 C66 1.462(3)
C65 C66 1.522(4)
C65 C70 1.527(4)
C65 H65 0.9800
C66 C67 1.531(4)
C66 H66 0.9800
C67 C68 1.526(4)
C67 H67A 0.9700
C67 H67B 0.9700
C68 C69 1.522(4)
C68 H68A 0.9700
C68 H68B 0.9700
C69 C70 1.527(4)
C69 H69A 0.9700
C69 H69B 0.9700
C70 H70A 0.9700
C70 H70B 0.9700
C71 C72 1.459(4)
C71 H71 0.9300
C72 C73 1.388(4)
C72 C77 1.412(4)
C73 C74 1.376(4)
C73 H73 0.9300
C74 C75 1.383(4)
C74 Cl12 1.742(3)
C75 C76 1.393(4)
C75 H75 0.9300
C76 C77 1.400(4)
C76 C78 1.466(4)
C77 O12 1.349(3)
C78 N15 1.263(3)
C78 H78 0.9300
O12 H12O 0.99(4)
N15 C79 1.458(4)
N16 C85 1.271(4)
N16 C80 1.461(4)
C79 C80 1.521(4)
C79 C84 1.527(4)
C79 H79 0.9800
C80 C81 1.531(4)
C80 H80 0.9800
C81 C82 1.507(5)
C81 H81A 0.9700
C81 H81B 0.9700
C82 C83 1.516(5)
C82 H82A 0.9700
C82 H82B 0.9700
C83 C84 1.514(5)
C83 H83A 0.9700
C83 H83B 0.9700
C84 H84A 0.9700
C84 H84B 0.9700
C85 C86 1.457(4)
C85 H85 0.9300
C86 C87 1.393(4)
C86 C91 1.410(4)
C87 C88 1.367(4)
C87 H87 0.9300
C88 C89 1.376(4)
C88 Cl13 1.746(3)
C89 C90 1.391(4)
C89 H89 0.9300
C90 C91 1.392(4)
C90 C92 1.468(4)
C91 O13 1.346(3)
C92 H92 0.9300
O13 H13O 1.03(4)
